data_4345185
loop_
_publ_author_name
'Tatebe, Caleb J.'
'Zeller, Matthias'
'Bart, Suzanne C.'

_publ_section_title
;
 [2\p+2\p] Cycloaddition of Isocyanates to Uranium(IV) Imido Complexes for
 the Synthesis of U(IV) \k(2)-Ureato Compounds.
;
_journal_issue 4
_journal_name_full 'Inorganic chemistry'
_journal_page_first 1956
_journal_page_last 1965
_journal_paper_doi 10.1021/acs.inorgchem.6b02547
_journal_volume 56
_journal_year 2017
_chemical_formula_moiety 'C40 H57 B2 N13 U'
_chemical_formula_sum 'C40 H57 B2 N13 U'
_chemical_formula_weight 979.63
_space_group_crystal_system orthorhombic
_space_group_IT_number 60
_space_group_name_Hall '-P 2n 2ab'
_space_group_name_H-M_alt 'P b c n'
_symmetry_space_group_name_Hall '-P 2n 2ab'
_symmetry_space_group_name_H-M 'P b c n'
_atom_sites_solution_hydrogens geom
_atom_sites_solution_primary direct
_atom_sites_solution_secondary difmap
_audit_creation_method SHELXL-2014/7
_cell_angle_alpha 90
_cell_angle_beta 90
_cell_angle_gamma 90
_cell_formula_units_Z 4
_cell_length_a 12.589(3)
_cell_length_b 20.726(4)
_cell_length_c 17.533(4)
_cell_measurement_reflns_used 79650
_cell_measurement_temperature 100(2)
_cell_measurement_theta_max 72.158
_cell_measurement_theta_min 5.045
_cell_volume 4574.7(17)
_computing_cell_refinement 'HKL3000 (Otwinowski & Minor, 1997)'
_computing_data_collection 'CrystalClear-SM Expert 2.1 b32 (Rigaku, 2014)'
_computing_data_reduction 'HKL3000 (Otwinowski & Minor, 1997)'
_computing_structure_refinement
;  
SHELXL-2014/7 (Sheldrick, 2014), 
SHELXLE Rev714 (H\"ubschle et al., 2011)
;
_computing_structure_solution 'SHELXS-97 (Sheldrick, 2008)'
_diffrn_ambient_temperature 100(2)
_diffrn_measured_fraction_theta_full 0.996
_diffrn_measured_fraction_theta_max 0.989
_diffrn_measurement_device_type
;
Rigaku Rapid II curved image plate diffractometer
;
_diffrn_measurement_method 'omega scans'
_diffrn_radiation_monochromator 'laterally graded multilayer (Goebel) mirror'
_diffrn_radiation_type CuK\a
_diffrn_radiation_wavelength 1.54178
_diffrn_reflns_av_R_equivalents 0.0946
_diffrn_reflns_av_unetI/netI 0.0389
_diffrn_reflns_Laue_measured_fraction_full 0.996
_diffrn_reflns_Laue_measured_fraction_max 0.989
_diffrn_reflns_limit_h_max 14
_diffrn_reflns_limit_h_min -15
_diffrn_reflns_limit_k_max 25
_diffrn_reflns_limit_k_min -25
_diffrn_reflns_limit_l_max 21
_diffrn_reflns_limit_l_min -21
_diffrn_reflns_number 79650
_diffrn_reflns_point_group_measured_fraction_full 0.996
_diffrn_reflns_point_group_measured_fraction_max 0.989
_diffrn_reflns_theta_full 67.679
_diffrn_reflns_theta_max 72.158
_diffrn_reflns_theta_min 5.045
_diffrn_source 'microfocus X-ray tube'
_exptl_absorpt_coefficient_mu 10.315
_exptl_absorpt_correction_T_max 0.425
_exptl_absorpt_correction_T_min 0.253
_exptl_absorpt_correction_type multi-scan
_exptl_absorpt_process_details 'SCALEPACK (Otwinowski & Minor, 1997)'
_exptl_crystal_colour red
_exptl_crystal_density_diffrn 1.422
_exptl_crystal_description needle
_exptl_crystal_F_000 1960
_exptl_crystal_size_max 0.700
_exptl_crystal_size_mid 0.400
_exptl_crystal_size_min 0.100
_refine_diff_density_max 1.314
_refine_diff_density_min -2.645
_refine_diff_density_rms 0.131
_refine_ls_extinction_coef 0.00044(4)
_refine_ls_extinction_expression Fc^*^=kFc[1+0.001xFc^2^\l^3^/sin(2\q)]^-1/4^
_refine_ls_extinction_method 'SHELXL-2014/7 (Sheldrick, 2014)'
_refine_ls_goodness_of_fit_ref 1.059
_refine_ls_hydrogen_treatment mixed
_refine_ls_matrix_type full
_refine_ls_number_parameters 300
_refine_ls_number_reflns 4471
_refine_ls_number_restraints 68
_refine_ls_restrained_S_all 1.062
_refine_ls_R_factor_all 0.0699
_refine_ls_R_factor_gt 0.0434
_refine_ls_shift/su_max 0.000
_refine_ls_shift/su_mean 0.000
_refine_ls_structure_factor_coef Fsqd
_refine_ls_weighting_details 'w=1/[\s^2^(Fo^2^)+(0.0607P)^2^+10.8722P] where P=(Fo^2^+2Fc^2^)/3'
_refine_ls_weighting_scheme calc
_refine_ls_wR_factor_gt 0.1105
_refine_ls_wR_factor_ref 0.1262
_reflns_Friedel_coverage 0.000
_reflns_number_gt 2866
_reflns_number_total 4471
_reflns_threshold_expression 'I > 2\s(I)'
_cod_data_source_file ic6b02547_si_001.cif
_cod_data_source_block ct987_sq
_cod_depositor_comments 'Adding full bibliography for 4345183--4345186.cif.'
_cod_original_cell_volume 4574.7(16)
_cod_database_code 4345185
_shelx_shelxl_version_number 2014/7
_shelx_space_group_comment
;
The symmetry employed for this shelxl refinement is uniquely defined
by the following loop, which should always be used as a source of
symmetry information in preference to the above space-group names.
They are only intended as comments.
;
_shelx_estimated_absorpt_t_min 0.052
_shelx_estimated_absorpt_t_max 0.425

loop_
_space_group_symop_operation_xyz
'x, y, z'
'-x+1/2, -y+1/2, z+1/2'
'-x, y, -z+1/2'
'x+1/2, -y+1/2, -z'
'-x, -y, -z'
'x-1/2, y-1/2, -z-1/2'
'x, -y, z-1/2'
'-x-1/2, y-1/2, z'

loop_
_atom_site_label
_atom_site_type_symbol
_atom_site_fract_x
_atom_site_fract_y
_atom_site_fract_z
_atom_site_U_iso_or_equiv
_atom_site_adp_type
_atom_site_occupancy
_atom_site_site_symmetry_order
_atom_site_calc_flag
_atom_site_refinement_flags_posn
_atom_site_refinement_flags_adp
_atom_site_refinement_flags_occupancy
_atom_site_disorder_assembly
_atom_site_disorder_group
U1 U 0.5000 0.17643(2) 0.2500 0.03904(15) Uani 1 2 d S T P . .
N1 N 0.5237(4) 0.1471(3) 0.1039(3) 0.0410(14) Uani 1 1 d . . . . .
N2 N 0.4482(5) 0.1715(2) 0.0552(3) 0.0393(13) Uani 1 1 d . . . . .
N3 N 0.3137(4) 0.2011(3) 0.2012(3) 0.0429(13) Uani 1 1 d . . . . .
N4 N 0.2959(5) 0.2222(3) 0.1278(3) 0.0427(14) Uani 1 1 d . . . . .
N5 N 0.5273(4) 0.2802(3) 0.1615(3) 0.0412(14) Uani 1 1 d . . . . .
N6 N 0.4608(5) 0.2875(3) 0.0998(3) 0.0414(13) Uani 1 1 d . . . . .
C1 C 0.6491(6) 0.0534(4) 0.1025(4) 0.0545(19) Uani 1 1 d . . . . .
H1A H 0.6349 0.0079 0.0913 0.082 Uiso 1 1 calc R U . . .
H1B H 0.6508 0.0599 0.1578 0.082 Uiso 1 1 calc R U . . .
H1C H 0.7178 0.0657 0.0806 0.082 Uiso 1 1 calc R U . . .
C2 C 0.5626(6) 0.0945(3) 0.0682(4) 0.0493(18) Uani 1 1 d . . . . .
C3 C 0.5127(6) 0.0856(3) -0.0012(4) 0.0505(19) Uani 1 1 d . . . . .
H3 H 0.5266 0.0523 -0.0370 0.061 Uiso 1 1 calc R U . . .
C4 C 0.4397(6) 0.1339(4) -0.0085(4) 0.0463(17) Uani 1 1 d . . . . .
C5 C 0.3633(6) 0.1461(4) -0.0715(4) 0.057(2) Uani 1 1 d . . . . .
H5A H 0.3745 0.1897 -0.0918 0.086 Uiso 1 1 calc R U . . .
H5B H 0.2905 0.1424 -0.0522 0.086 Uiso 1 1 calc R U . . .
H5C H 0.3744 0.1144 -0.1122 0.086 Uiso 1 1 calc R U . . .
C6 C 0.2059(7) 0.1800(4) 0.3179(4) 0.060(2) Uani 1 1 d . . . . .
H6A H 0.1846 0.1347 0.3219 0.090 Uiso 1 1 calc R U . . .
H6B H 0.1516 0.2074 0.3416 0.090 Uiso 1 1 calc R U . . .
H6C H 0.2739 0.1863 0.3440 0.090 Uiso 1 1 calc R U . . .
C7 C 0.2174(7) 0.1980(4) 0.2350(4) 0.0474(18) Uani 1 1 d . . . . .
C8 C 0.1389(6) 0.2158(4) 0.1840(4) 0.0533(19) Uani 1 1 d . . . . .
H8 H 0.0647 0.2169 0.1937 0.064 Uiso 1 1 calc R U . . .
C9 C 0.1887(6) 0.2315(4) 0.1163(4) 0.0524(19) Uani 1 1 d . . . . .
C10 C 0.1420(6) 0.2544(4) 0.0440(4) 0.068(2) Uani 1 1 d . . . . .
H10A H 0.1714 0.2969 0.0313 0.102 Uiso 1 1 calc R U . . .
H10B H 0.0648 0.2578 0.0495 0.102 Uiso 1 1 calc R U . . .
H10C H 0.1590 0.2239 0.0031 0.102 Uiso 1 1 calc R U . . .
C11 C 0.6623(6) 0.3476(4) 0.2281(4) 0.053(2) Uani 1 1 d . . . . .
H11A H 0.7195 0.3159 0.2229 0.079 Uiso 1 1 calc R U . . .
H11B H 0.6295 0.3433 0.2786 0.079 Uiso 1 1 calc R U . . .
H11C H 0.6914 0.3912 0.2225 0.079 Uiso 1 1 calc R U . . .
C12 C 0.5810(6) 0.3362(3) 0.1683(4) 0.0448(17) Uani 1 1 d . . . . .
C13 C 0.5514(7) 0.3791(4) 0.1116(4) 0.0517(18) Uani 1 1 d . . . . .
H13 H 0.5779 0.4215 0.1035 0.062 Uiso 1 1 calc R U . . .
C14 C 0.4751(6) 0.3471(4) 0.0692(4) 0.051(2) Uani 1 1 d . . . . .
C15 C 0.4174(7) 0.3715(4) 0.0009(4) 0.071(2) Uani 1 1 d . . . . .
H15A H 0.4341 0.4172 -0.0067 0.106 Uiso 1 1 calc R U . . .
H15B H 0.3407 0.3665 0.0087 0.106 Uiso 1 1 calc R U . . .
H15C H 0.4392 0.3468 -0.0441 0.106 Uiso 1 1 calc R U . . .
N7 N 0.515(3) 0.0756(6) 0.256(2) 0.070(5) Uani 0.5 1 d . U P A -1
C16 C 0.501(4) 0.0094(4) 0.251(3) 0.072(3) Uani 0.5 1 d G U P A -1
C17 C 0.420(3) -0.0191(8) 0.209(3) 0.078(4) Uani 0.5 1 d DG U P A -1
C18 C 0.412(2) -0.0859(9) 0.2054(16) 0.074(4) Uani 0.5 1 d G U P A -1
H18 H 0.3567 -0.1054 0.1767 0.089 Uiso 0.5 1 calc R U P A -1
C19 C 0.485(2) -0.1243(4) 0.2435(19) 0.071(4) Uani 0.5 1 d G U P A -1
H19 H 0.4802 -0.1699 0.2409 0.085 Uiso 0.5 1 calc R U P A -1
C18B C 0.567(2) -0.0958(9) 0.2855(16) 0.077(4) Uani 0.5 1 d G U P A -1
H18B H 0.6167 -0.1220 0.3116 0.092 Uiso 0.5 1 calc R U P A -1
C17B C 0.574(3) -0.0290(10) 0.289(2) 0.077(4) Uani 0.5 1 d DG U P A -1
C20 C 0.338(2) 0.0269(13) 0.171(2) 0.101(6) Uani 0.5 1 d D U P A -1
H20A H 0.3242 0.0617 0.2084 0.121 Uiso 0.5 1 calc R U P A -1
H20B H 0.3761 0.0474 0.1277 0.121 Uiso 0.5 1 calc R U P A -1
C21 C 0.234(2) 0.0069(16) 0.141(2) 0.169(10) Uani 0.5 1 d D U P A -1
H21A H 0.2098 0.0379 0.1026 0.253 Uiso 0.5 1 calc R U P A -1
H21B H 0.1823 0.0055 0.1831 0.253 Uiso 0.5 1 calc R U P A -1
H21C H 0.2397 -0.0360 0.1181 0.253 Uiso 0.5 1 calc R U P A -1
C20B C 0.661(2) 0.0062(12) 0.3338(17) 0.086(5) Uani 0.5 1 d D U P A -1
H20C H 0.7031 0.0310 0.2960 0.103 Uiso 0.5 1 calc R U P A -1
H20D H 0.6253 0.0382 0.3667 0.103 Uiso 0.5 1 calc R U P A -1
C21B C 0.7371(16) -0.0272(10) 0.3813(10) 0.073(5) Uani 0.5 1 d D U P A -1
H21D H 0.7857 0.0042 0.4044 0.109 Uiso 0.5 1 calc R U P A -1
H21E H 0.6993 -0.0506 0.4216 0.109 Uiso 0.5 1 calc R U P A -1
H21F H 0.7777 -0.0578 0.3503 0.109 Uiso 0.5 1 calc R U P A -1
B1 B 0.3859(7) 0.2340(4) 0.0706(4) 0.048(2) Uani 1 1 d . . . . .
H1 H 0.3537 0.2488 0.0215 0.06(2) Uiso 1 1 calc R . . . .

loop_
_atom_site_aniso_label
_atom_site_aniso_U_11
_atom_site_aniso_U_22
_atom_site_aniso_U_33
_atom_site_aniso_U_23
_atom_site_aniso_U_13
_atom_site_aniso_U_12
U1 0.0458(2) 0.0485(2) 0.02287(18) 0.000 -0.00205(15) 0.000
N1 0.049(4) 0.046(3) 0.028(3) 0.001(2) 0.000(2) 0.002(3)
N2 0.047(3) 0.046(3) 0.025(3) -0.003(2) -0.002(3) -0.002(3)
N3 0.040(3) 0.059(3) 0.030(3) -0.003(3) -0.004(2) 0.001(3)
N4 0.051(4) 0.052(3) 0.025(3) -0.004(2) -0.005(2) 0.003(3)
N5 0.052(4) 0.047(3) 0.025(3) -0.004(2) -0.003(2) -0.001(3)
N6 0.050(3) 0.050(3) 0.024(3) -0.004(2) -0.004(2) 0.003(3)
C1 0.055(5) 0.060(4) 0.048(4) -0.007(4) -0.004(4) 0.005(4)
C2 0.061(5) 0.049(4) 0.038(4) 0.003(3) 0.005(4) -0.007(4)
C3 0.068(6) 0.051(4) 0.032(3) -0.008(3) 0.002(3) 0.002(4)
C4 0.055(5) 0.055(4) 0.030(3) -0.006(3) 0.001(3) -0.004(4)
C5 0.078(6) 0.067(5) 0.027(3) -0.010(3) -0.013(4) 0.002(4)
C6 0.058(6) 0.086(6) 0.036(4) 0.008(4) 0.013(4) 0.003(4)
C7 0.052(5) 0.051(4) 0.039(4) 0.001(3) 0.003(3) -0.001(4)
C8 0.037(4) 0.073(5) 0.049(4) -0.004(4) 0.003(3) 0.005(4)
C9 0.048(5) 0.073(5) 0.036(4) -0.004(4) -0.010(3) 0.005(4)
C10 0.059(5) 0.097(7) 0.048(5) 0.002(4) -0.016(4) 0.010(5)
C11 0.057(5) 0.055(4) 0.046(4) 0.006(3) -0.008(3) -0.016(4)
C12 0.048(4) 0.055(4) 0.031(3) -0.004(3) -0.001(3) -0.002(3)
C13 0.068(5) 0.051(4) 0.036(4) 0.008(3) -0.006(4) -0.014(4)
C14 0.066(6) 0.055(4) 0.034(4) 0.004(3) -0.003(3) 0.002(4)
C15 0.094(7) 0.063(5) 0.056(5) 0.009(4) -0.025(5) -0.001(5)
N7 0.102(12) 0.070(6) 0.039(8) -0.015(9) 0.020(8) -0.015(9)
C16 0.098(7) 0.079(6) 0.038(5) -0.007(8) 0.024(5) -0.009(9)
C17 0.099(9) 0.085(7) 0.049(7) 0.005(8) 0.023(7) -0.004(9)
C18 0.091(10) 0.085(8) 0.046(8) 0.002(8) 0.025(7) -0.008(9)
C19 0.088(11) 0.077(7) 0.047(8) -0.001(8) 0.019(7) -0.007(9)
C18B 0.093(10) 0.089(8) 0.047(8) -0.010(8) 0.028(7) -0.001(9)
C17B 0.094(8) 0.094(8) 0.044(6) -0.012(8) 0.029(6) -0.009(8)
C20 0.120(11) 0.107(11) 0.076(10) 0.000(10) 0.016(10) -0.013(11)
C21 0.18(2) 0.163(19) 0.166(19) -0.011(18) -0.007(18) -0.056(18)
C20B 0.095(10) 0.112(10) 0.052(8) -0.010(9) 0.027(8) -0.009(10)
C21B 0.079(12) 0.097(13) 0.042(8) 0.018(9) 0.011(8) 0.021(10)
B1 0.054(5) 0.061(5) 0.030(4) -0.004(4) -0.002(4) -0.001(4)

loop_
_atom_type_symbol
_atom_type_description
_atom_type_scat_dispersion_real
_atom_type_scat_dispersion_imag
_atom_type_scat_source
C C 0.0181 0.0091 'International Tables Vol C Tables 4.2.6.8 and 6.1.1.4'
H H 0.0000 0.0000 'International Tables Vol C Tables 4.2.6.8 and 6.1.1.4'
B B 0.0090 0.0039 'International Tables Vol C Tables 4.2.6.8 and 6.1.1.4'
N N 0.0311 0.0180 'International Tables Vol C Tables 4.2.6.8 and 6.1.1.4'
U U -4.3638 13.4090 'International Tables Vol C Tables 4.2.6.8 and 6.1.1.4'

loop_
_geom_angle_atom_site_label_1
_geom_angle_atom_site_label_2
_geom_angle_atom_site_label_3
_geom_angle
_geom_angle_site_symmetry_1
_geom_angle_site_symmetry_3
N7 U1 N3 95.7(9) . 3_655
N7 U1 N3 107.4(9) . .
N3 U1 N3 156.9(3) 3_655 .
N7 U1 N1 78.8(11) . .
N3 U1 N1 105.50(16) 3_655 .
N3 U1 N1 79.91(16) . .
N7 U1 N1 74.7(11) . 3_655
N3 U1 N1 79.91(16) 3_655 3_655
N3 U1 N1 105.50(16) . 3_655
N1 U1 N1 153.4(3) . 3_655
N7 U1 N5 144.6(11) . .
N3 U1 N5 85.15(17) 3_655 .
N3 U1 N5 76.25(17) . .
N1 U1 N5 67.01(17) . .
N1 U1 N5 139.47(17) 3_655 .
N7 U1 N5 141.7(11) . 3_655
N3 U1 N5 76.25(17) 3_655 3_655
N3 U1 N5 85.15(17) . 3_655
N1 U1 N5 139.47(17) . 3_655
N1 U1 N5 67.01(17) 3_655 3_655
N5 U1 N5 72.9(2) . 3_655
C2 N1 N2 105.1(5) . .
C2 N1 U1 132.5(4) . .
N2 N1 U1 116.0(4) . .
C4 N2 N1 110.6(5) . .
C4 N2 B1 125.8(6) . .
N1 N2 B1 123.6(5) . .
C7 N3 N4 106.1(5) . .
C7 N3 U1 132.1(4) . .
N4 N3 U1 121.8(4) . .
C9 N4 N3 109.9(5) . .
C9 N4 B1 127.3(6) . .
N3 N4 B1 122.8(6) . .
C12 N5 N6 106.2(5) . .
C12 N5 U1 134.9(4) . .
N6 N5 U1 117.8(4) . .
C14 N6 N5 109.3(5) . .
C14 N6 B1 127.1(6) . .
N5 N6 B1 123.5(6) . .
C2 C1 H1A 109.5 . .
C2 C1 H1B 109.5 . .
H1A C1 H1B 109.5 . .
C2 C1 H1C 109.5 . .
H1A C1 H1C 109.5 . .
H1B C1 H1C 109.5 . .
N1 C2 C3 110.6(7) . .
N1 C2 C1 122.3(6) . .
C3 C2 C1 127.1(7) . .
C4 C3 C2 106.9(6) . .
C4 C3 H3 126.6 . .
C2 C3 H3 126.6 . .
C3 C4 N2 106.9(6) . .
C3 C4 C5 129.1(6) . .
N2 C4 C5 124.1(7) . .
C4 C5 H5A 109.5 . .
C4 C5 H5B 109.5 . .
H5A C5 H5B 109.5 . .
C4 C5 H5C 109.5 . .
H5A C5 H5C 109.5 . .
H5B C5 H5C 109.5 . .
C7 C6 H6A 109.5 . .
C7 C6 H6B 109.5 . .
H6A C6 H6B 109.5 . .
C7 C6 H6C 109.5 . .
H6A C6 H6C 109.5 . .
H6B C6 H6C 109.5 . .
N3 C7 C8 110.3(6) . .
N3 C7 C6 121.3(7) . .
C8 C7 C6 128.3(7) . .
C7 C8 C9 107.1(7) . .
C7 C8 H8 126.5 . .
C9 C8 H8 126.5 . .
N4 C9 C8 106.6(6) . .
N4 C9 C10 124.1(7) . .
C8 C9 C10 129.3(7) . .
C9 C10 H10A 109.5 . .
C9 C10 H10B 109.5 . .
H10A C10 H10B 109.5 . .
C9 C10 H10C 109.5 . .
H10A C10 H10C 109.5 . .
H10B C10 H10C 109.5 . .
C12 C11 H11A 109.5 . .
C12 C11 H11B 109.5 . .
H11A C11 H11B 109.5 . .
C12 C11 H11C 109.5 . .
H11A C11 H11C 109.5 . .
H11B C11 H11C 109.5 . .
N5 C12 C13 110.8(6) . .
N5 C12 C11 123.1(6) . .
C13 C12 C11 126.2(7) . .
C14 C13 C12 105.2(6) . .
C14 C13 H13 127.4 . .
C12 C13 H13 127.4 . .
N6 C14 C13 108.4(6) . .
N6 C14 C15 124.2(7) . .
C13 C14 C15 127.4(7) . .
C14 C15 H15A 109.5 . .
C14 C15 H15B 109.5 . .
H15A C15 H15B 109.5 . .
C14 C15 H15C 109.5 . .
H15A C15 H15C 109.5 . .
H15B C15 H15C 109.5 . .
C16 N7 U1 166(3) . .
N7 C16 C17 123(3) . .
N7 C16 C17B 117(3) . .
C17 C16 C17B 120.0 . .
C16 C17 C18 120.0 . .
C16 C17 C20 117(2) . .
C18 C17 C20 123(2) . .
C19 C18 C17 120.0 . .
C19 C18 H18 120.0 . .
C17 C18 H18 120.0 . .
C18 C19 C18B 120.0 . .
C18 C19 H19 120.0 . .
C18B C19 H19 120.0 . .
C19 C18B C17B 120.0 . .
C19 C18B H18B 120.0 . .
C17B C18B H18B 120.0 . .
C18B C17B C16 120.0 . .
C18B C17B C20B 123(2) . .
C16 C17B C20B 117(2) . .
C21 C20 C17 125(3) . .
C21 C20 H20A 106.2 . .
C17 C20 H20A 106.2 . .
C21 C20 H20B 106.2 . .
C17 C20 H20B 106.2 . .
H20A C20 H20B 106.4 . .
C20 C21 H21A 109.5 . .
C20 C21 H21B 109.5 . .
H21A C21 H21B 109.5 . .
C20 C21 H21C 109.5 . .
H21A C21 H21C 109.5 . .
H21B C21 H21C 109.5 . .
C21B C20B C17B 123(2) . .
C21B C20B H20C 106.7 . .
C17B C20B H20C 106.7 . .
C21B C20B H20D 106.7 . .
C17B C20B H20D 106.7 . .
H20C C20B H20D 106.6 . .
C20B C21B H21D 109.5 . .
C20B C21B H21E 109.5 . .
H21D C21B H21E 109.5 . .
C20B C21B H21F 109.5 . .
H21D C21B H21F 109.5 . .
H21E C21B H21F 109.5 . .
N4 B1 N2 111.0(6) . .
N4 B1 N6 110.5(5) . .
N2 B1 N6 110.6(6) . .
N4 B1 H1 108.2 . .
N2 B1 H1 108.2 . .
N6 B1 H1 108.2 . .

loop_
_geom_bond_atom_site_label_1
_geom_bond_atom_site_label_2
_geom_bond_distance
_geom_bond_site_symmetry_2
U1 N7 2.102(13) .
U1 N3 2.548(6) 3_655
U1 N3 2.548(5) .
U1 N1 2.650(5) .
U1 N1 2.650(5) 3_655
U1 N5 2.674(6) .
U1 N5 2.674(6) 3_655
N1 C2 1.348(9) .
N1 N2 1.374(8) .
N2 C4 1.365(8) .
N2 B1 1.539(9) .
N3 C7 1.351(9) .
N3 N4 1.378(7) .
N4 C9 1.378(8) .
N4 B1 1.532(9) .
N5 C12 1.349(8) .
N5 N6 1.377(7) .
N6 C14 1.357(9) .
N6 B1 1.543(9) .
C1 C2 1.508(10) .
C1 H1A 0.9800 .
C1 H1B 0.9800 .
C1 H1C 0.9800 .
C2 C3 1.382(9) .
C3 C4 1.365(10) .
C3 H3 0.9500 .
C4 C5 1.488(9) .
C5 H5A 0.9800 .
C5 H5B 0.9800 .
C5 H5C 0.9800 .
C6 C7 1.508(9) .
C6 H6A 0.9800 .
C6 H6B 0.9800 .
C6 H6C 0.9800 .
C7 C8 1.382(10) .
C8 C9 1.382(9) .
C8 H8 0.9500 .
C9 C10 1.476(9) .
C10 H10A 0.9800 .
C10 H10B 0.9800 .
C10 H10C 0.9800 .
C11 C12 1.484(9) .
C11 H11A 0.9800 .
C11 H11B 0.9800 .
C11 H11C 0.9800 .
C12 C13 1.386(9) .
C13 C14 1.385(10) .
C13 H13 0.9500 .
C14 C15 1.489(9) .
C15 H15A 0.9800 .
C15 H15B 0.9800 .
C15 H15C 0.9800 .
N7 C16 1.386(15) .
C16 C17 1.3900 .
C16 C17B 1.3900 .
C17 C18 1.3900 .
C17 C20 1.553(16) .
C18 C19 1.3900 .
C18 H18 0.9500 .
C19 C18B 1.3900 .
C19 H19 0.9500 .
C18B C17B 1.3900 .
C18B H18B 0.9500 .
C17B C20B 1.530(16) .
C20 C21 1.48(2) .
C20 H20A 0.9900 .
C20 H20B 0.9900 .
C21 H21A 0.9800 .
C21 H21B 0.9800 .
C21 H21C 0.9800 .
C20B C21B 1.442(18) .
C20B H20C 0.9900 .
C20B H20D 0.9900 .
C21B H21D 0.9800 .
C21B H21E 0.9800 .
C21B H21F 0.9800 .
B1 H1 1.0000 .
